data_4122515
loop_
_publ_author_name
'Zhao, Xiang'
'Wong, Matthew'
'Mao, Chengyu'
'Trieu, Thuong Xinh'
'Zhang, Jian'
'Feng, Pingyun'
'Bu, Xianhui'

_publ_section_title
;
 Size-selective crystallization of homochiral camphorate metal-organic
 frameworks for lanthanide separation.
;
_journal_issue 36
_journal_name_full 'Journal of the American Chemical Society'
_journal_page_first 12572
_journal_page_last 12575
_journal_paper_doi 10.1021/ja5067306
_journal_volume 136
_journal_year 2014
_chemical_absolute_configuration rm
_chemical_formula_moiety 'C12 H18 O7 Sm'
_chemical_formula_sum 'C12 H18 O7 Sm'
_chemical_formula_weight 424.61
_chemical_name_systematic
; 
 ? 
;
_space_group_IT_number 169
_symmetry_cell_setting hexagonal
_symmetry_space_group_name_Hall 'P 61'
_symmetry_space_group_name_H-M 'P 61'
_atom_sites_solution_hydrogens geom
_atom_sites_solution_primary direct
_atom_sites_solution_secondary difmap
_audit_creation_method SHELXL-97
_cell_angle_alpha 90.00
_cell_angle_beta 90.00
_cell_angle_gamma 120.00
_cell_formula_units_Z 6
_cell_length_a 10.9566(2)
_cell_length_b 10.9566(2)
_cell_length_c 21.2225(5)
_cell_measurement_temperature 173(2)
_cell_volume 2206.37(8)
_computing_structure_refinement 'SHELXL-97 (Sheldrick, 1997)'
_computing_structure_solution 'SHELXS-97 (Sheldrick, 1990)'
_diffrn_ambient_temperature 173(2)
_diffrn_measured_fraction_theta_full 0.958
_diffrn_measured_fraction_theta_max 0.958
_diffrn_radiation_monochromator graphite
_diffrn_radiation_source 'fine-focus sealed tube'
_diffrn_radiation_type MoK\a
_diffrn_radiation_wavelength 0.71073
_diffrn_reflns_av_R_equivalents 0.0282
_diffrn_reflns_av_sigmaI/netI 0.0392
_diffrn_reflns_limit_h_max 12
_diffrn_reflns_limit_h_min -14
_diffrn_reflns_limit_k_max 14
_diffrn_reflns_limit_k_min -11
_diffrn_reflns_limit_l_max 29
_diffrn_reflns_limit_l_min -22
_diffrn_reflns_number 12442
_diffrn_reflns_theta_full 29.15
_diffrn_reflns_theta_max 29.15
_diffrn_reflns_theta_min 2.15
_exptl_absorpt_coefficient_mu 4.018
_exptl_absorpt_correction_T_max 0.7458
_exptl_absorpt_correction_T_min 0.6418
_exptl_absorpt_correction_type multi-scan
_exptl_absorpt_process_details 'SADABS 2012/1'
_exptl_crystal_colour pink
_exptl_crystal_density_diffrn 1.917
_exptl_crystal_density_method 'not measured'
_exptl_crystal_description prism
_exptl_crystal_F_000 1248
_exptl_crystal_size_max 0.064
_exptl_crystal_size_mid 0.060
_exptl_crystal_size_min 0.058
_refine_diff_density_max 0.668
_refine_diff_density_min -0.513
_refine_diff_density_rms 0.114
_refine_ls_abs_structure_details 'Flack H D (1983), Acta Cryst. A39, 876-881'
_refine_ls_abs_structure_Flack 0.027(19)
_refine_ls_extinction_method none
_refine_ls_goodness_of_fit_ref 1.075
_refine_ls_hydrogen_treatment constr
_refine_ls_matrix_type full
_refine_ls_number_parameters 181
_refine_ls_number_reflns 3487
_refine_ls_number_restraints 1
_refine_ls_restrained_S_all 1.075
_refine_ls_R_factor_all 0.0338
_refine_ls_R_factor_gt 0.0287
_refine_ls_shift/su_max 0.001
_refine_ls_shift/su_mean 0.000
_refine_ls_structure_factor_coef Fsqd
_refine_ls_weighting_details 'calc w=1/[\s^2^(Fo^2^)+(0.0248P)^2^+1.8375P] where P=(Fo^2^+2Fc^2^)/3'
_refine_ls_weighting_scheme calc
_refine_ls_wR_factor_gt 0.0588
_refine_ls_wR_factor_ref 0.0603
_reflns_number_gt 3177
_reflns_number_total 3487
_reflns_threshold_expression >2sigma(I)
_cod_data_source_file ja5067306_si_002.cif
_cod_data_source_block CPM-25-Sm-L
_cod_depositor_comments
;
The following automatic conversions were performed:

'_symmetry_cell_setting' value 'Hexagonal' changed to 'hexagonal'
according to
/home/saulius/struct/COD-crude-data--automatic-downloads/rss-feeds/ACS/lib/dictionaries/cif_core.dic
dictionary named 'cif_core.dic' version 2.4.2 from 2011-04-26.

Automatic conversion script
Id: cif_fix_values 2281 2013-09-26 08:29:07Z andrius 

 Adding full bibliography for 4122510--4122534.cif.
;
_cod_database_code 4122515

loop_
_symmetry_equiv_pos_as_xyz
'x, y, z'
'-y, x-y, z+1/3'
'-x+y, -x, z+2/3'
'-x, -y, z+1/2'
'y, -x+y, z+5/6'
'x-y, x, z+1/6'

loop_
_atom_site_label
_atom_site_type_symbol
_atom_site_fract_x
_atom_site_fract_y
_atom_site_fract_z
_atom_site_U_iso_or_equiv
_atom_site_adp_type
_atom_site_occupancy
_atom_site_symmetry_multiplicity
_atom_site_calc_flag
_atom_site_refinement_flags
Sm1 Sm 0.22460(2) 1.19158(2) 0.83385(3) 0.02114(7) Uani 1 1 d .
O6 O -0.0220(4) 1.1343(5) 0.7963(2) 0.0432(11) Uani 1 1 d .
O7 O 0.2431(5) 1.3371(4) 0.7362(2) 0.0459(11) Uani 1 1 d .
H7A H 0.2119 1.2850 0.7055 0.069 Uiso 1 1 calc R
O3 O 0.2524(5) 0.9954(4) 0.8506(2) 0.0418(11) Uani 1 1 d .
C10 C 0.2905(6) 0.9250(6) 0.8167(3) 0.0298(13) Uani 1 1 d .
C11 C -0.0334(6) 1.0442(6) 0.7569(3) 0.0290(12) Uani 1 1 d .
C3 C 0.3568(5) 0.8502(5) 0.8505(3) 0.0295(13) Uani 1 1 d .
H3A H 0.4159 0.9134 0.8842 0.035 Uiso 1 1 calc R
C2 C 0.2470(7) 0.7134(6) 0.8823(3) 0.0426(16) Uani 1 1 d .
C8 C 0.1227(7) 0.6306(7) 0.8391(5) 0.079(3) Uani 1 1 d .
H8A H 0.0714 0.6799 0.8342 0.119 Uiso 1 1 calc R
H8B H 0.0620 0.5393 0.8570 0.119 Uiso 1 1 calc R
H8C H 0.1557 0.6200 0.7987 0.119 Uiso 1 1 calc R
C5 C 0.4176(8) 0.6716(8) 0.8305(4) 0.062(2) Uani 1 1 d .
H5A H 0.3642 0.6032 0.7980 0.075 Uiso 1 1 calc R
H5B H 0.5042 0.6699 0.8376 0.075 Uiso 1 1 calc R
C12 C -0.1671(6) 0.9604(8) 0.7204(3) 0.0473(17) Uani 1 1 d .
H12A H -0.1747 1.0194 0.6890 0.071 Uiso 1 1 calc R
H12B H -0.2462 0.9257 0.7485 0.071 Uiso 1 1 calc R
H12C H -0.1661 0.8824 0.7003 0.071 Uiso 1 1 calc R
C4 C 0.4522(7) 0.8222(7) 0.8090(4) 0.0528(19) Uani 1 1 d .
H4A H 0.5506 0.8910 0.8162 0.063 Uiso 1 1 calc R
H4B H 0.4304 0.8232 0.7647 0.063 Uiso 1 1 calc R
C7 C 0.1914(12) 0.7410(10) 0.9435(4) 0.096(4) Uani 1 1 d .
H7B H 0.1403 0.7889 0.9343 0.143 Uiso 1 1 calc R
H7C H 0.2691 0.7985 0.9709 0.143 Uiso 1 1 calc R
H7D H 0.1300 0.6529 0.9639 0.143 Uiso 1 1 calc R
C1 C 0.3321(6) 0.6345(6) 0.8910(3) 0.0291(12) Uani 1 1 d .
C9 C 0.2342(6) 0.4809(6) 0.9049(3) 0.0379(15) Uani 1 1 d .
C6 C 0.4368(8) 0.7000(8) 0.9472(4) 0.064(2) Uani 1 1 d .
H6A H 0.4887 0.6514 0.9521 0.095 Uiso 1 1 calc R
H6B H 0.3852 0.6910 0.9851 0.095 Uiso 1 1 calc R
H6C H 0.5010 0.7978 0.9388 0.095 Uiso 1 1 calc R
O1 O 0.2097(5) 0.3894(5) 0.8620(3) 0.0577(14) Uani 1 1 d .
O2 O 0.1805(5) 0.4473(5) 0.9569(2) 0.0557(14) Uani 1 1 d .
O4 O 0.2744(5) 0.9137(5) 0.7583(2) 0.0412(10) Uani 1 1 d .
O5 O 0.0685(3) 1.0202(4) 0.7490(2) 0.0290(9) Uani 1 1 d .

loop_
_atom_site_aniso_label
_atom_site_aniso_U_11
_atom_site_aniso_U_22
_atom_site_aniso_U_33
_atom_site_aniso_U_23
_atom_site_aniso_U_13
_atom_site_aniso_U_12
Sm1 0.02238(13) 0.01892(12) 0.02249(11) -0.00158(11) 0.00066(11) 0.01059(10)
O6 0.039(2) 0.060(3) 0.041(3) -0.018(2) -0.008(2) 0.033(2)
O7 0.069(3) 0.034(2) 0.031(3) 0.0015(19) 0.000(2) 0.024(2)
O3 0.066(3) 0.037(2) 0.041(3) 0.0039(18) 0.011(2) 0.039(2)
C10 0.028(3) 0.029(3) 0.026(3) 0.011(2) 0.006(2) 0.009(2)
C11 0.022(3) 0.040(3) 0.027(3) 0.001(3) 0.000(2) 0.017(2)
C3 0.029(3) 0.022(3) 0.036(3) 0.012(2) 0.009(2) 0.012(2)
C2 0.043(4) 0.030(3) 0.058(5) 0.021(3) 0.017(3) 0.020(3)
C8 0.041(4) 0.036(4) 0.149(9) 0.025(5) -0.044(5) 0.011(3)
C5 0.068(5) 0.063(4) 0.072(5) 0.014(5) 0.027(5) 0.045(4)
C12 0.026(3) 0.066(5) 0.044(4) -0.014(3) -0.011(3) 0.019(3)
C4 0.044(4) 0.056(4) 0.071(5) 0.011(4) 0.021(4) 0.035(3)
C7 0.168(10) 0.097(7) 0.078(7) 0.055(6) 0.079(7) 0.109(8)
C1 0.037(3) 0.031(3) 0.028(3) 0.007(2) -0.001(2) 0.023(3)
C9 0.042(3) 0.027(3) 0.053(5) -0.004(3) -0.018(3) 0.023(3)
C6 0.056(5) 0.044(4) 0.073(6) 0.000(4) -0.019(4) 0.012(4)
O1 0.064(3) 0.037(2) 0.084(4) -0.027(2) -0.023(3) 0.034(2)
O2 0.064(3) 0.037(3) 0.049(3) 0.015(2) -0.005(3) 0.013(2)
O4 0.061(3) 0.051(3) 0.021(2) 0.0009(19) -0.006(2) 0.036(2)
O5 0.0266(17) 0.031(2) 0.032(2) -0.0044(16) 0.0004(19) 0.0158(17)

loop_
_atom_type_symbol
_atom_type_description
_atom_type_scat_dispersion_real
_atom_type_scat_dispersion_imag
_atom_type_scat_source
C C 0.0033 0.0016 'International Tables Vol C Tables 4.2.6.8 and 6.1.1.4'
H H 0.0000 0.0000 'International Tables Vol C Tables 4.2.6.8 and 6.1.1.4'
O O 0.0106 0.0060 'International Tables Vol C Tables 4.2.6.8 and 6.1.1.4'
Sm Sm -0.1638 3.4418 'International Tables Vol C Tables 4.2.6.8 and 6.1.1.4'

loop_
_geom_angle_atom_site_label_1
_geom_angle_atom_site_label_2
_geom_angle_atom_site_label_3
_geom_angle
_geom_angle_site_symmetry_1
_geom_angle_site_symmetry_3
O4 Sm1 O1 75.76(17) 6_665 1_565
O4 Sm1 O2 80.78(17) 6_665 5_564
O1 Sm1 O2 108.62(18) 1_565 5_564
O4 Sm1 O3 83.13(16) 6_665 .
O1 Sm1 O3 156.26(17) 1_565 .
O2 Sm1 O3 78.02(17) 5_564 .
O4 Sm1 O5 78.52(14) 6_665 6_665
O1 Sm1 O5 85.83(17) 1_565 6_665
O2 Sm1 O5 150.88(16) 5_564 6_665
O3 Sm1 O5 79.37(14) . 6_665
O4 Sm1 O5 159.56(14) 6_665 .
O1 Sm1 O5 122.23(15) 1_565 .
O2 Sm1 O5 100.22(16) 5_564 .
O3 Sm1 O5 77.19(15) . .
O5 Sm1 O5 92.37(11) 6_665 .
O4 Sm1 O7 126.37(15) 6_665 .
O1 Sm1 O7 69.46(17) 1_565 .
O2 Sm1 O7 73.53(16) 5_564 .
O3 Sm1 O7 133.44(14) . .
O5 Sm1 O7 135.55(14) 6_665 .
O5 Sm1 O7 72.62(14) . .
O4 Sm1 O6 137.77(14) 6_665 .
O1 Sm1 O6 75.72(16) 1_565 .
O2 Sm1 O6 138.18(17) 5_564 .
O3 Sm1 O6 115.13(17) . .
O5 Sm1 O6 68.97(15) 6_665 .
O5 Sm1 O6 50.61(13) . .
O7 Sm1 O6 69.40(15) . .
O4 Sm1 C11 157.49(16) 6_665 .
O1 Sm1 C11 99.06(16) 1_565 .
O2 Sm1 C11 121.25(18) 5_564 .
O3 Sm1 C11 96.32(16) . .
O5 Sm1 C11 79.27(15) 6_665 .
O5 Sm1 C11 25.60(12) . .
O7 Sm1 C11 69.43(16) . .
O6 Sm1 C11 25.02(13) . .
C11 O6 Sm1 94.5(3) . .
C10 O3 Sm1 134.9(4) . .
O4 C10 O3 123.3(5) . .
O4 C10 C3 119.8(5) . .
O3 C10 C3 116.9(5) . .
O6 C11 O5 119.8(6) . .
O6 C11 C12 120.7(5) . .
O5 C11 C12 119.5(5) . .
O6 C11 Sm1 60.5(3) . .
O5 C11 Sm1 59.3(3) . .
C12 C11 Sm1 176.1(5) . .
C4 C3 C10 113.5(5) . .
C4 C3 C2 110.0(5) . .
C10 C3 C2 112.5(5) . .
C8 C2 C7 107.8(7) . .
C8 C2 C3 110.7(6) . .
C7 C2 C3 112.1(6) . .
C8 C2 C1 110.3(5) . .
C7 C2 C1 114.4(6) . .
C3 C2 C1 101.5(5) . .
C1 C5 C4 108.7(5) . .
C3 C4 C5 102.5(5) . .
C9 C1 C5 117.6(5) . .
C9 C1 C6 108.3(5) . .
C5 C1 C6 108.0(6) . .
C9 C1 C2 110.6(5) . .
C5 C1 C2 102.1(5) . .
C6 C1 C2 110.0(5) . .
O2 C9 O1 121.8(6) . .
O2 C9 C1 118.9(6) . .
O1 C9 C1 119.4(6) . .
C9 O1 Sm1 145.7(4) . 1_545
C9 O2 Sm1 130.7(4) . 6_655
C10 O4 Sm1 148.4(4) . 5_454
C11 O5 Sm1 141.8(4) . 5_454
C11 O5 Sm1 95.1(4) . .
Sm1 O5 Sm1 115.56(12) 5_454 .

loop_
_geom_bond_atom_site_label_1
_geom_bond_atom_site_label_2
_geom_bond_distance
_geom_bond_site_symmetry_2
Sm1 O4 2.331(4) 6_665
Sm1 O1 2.331(4) 1_565
Sm1 O2 2.341(4) 5_564
Sm1 O3 2.344(4) .
Sm1 O5 2.442(4) 6_665
Sm1 O5 2.546(4) .
Sm1 O7 2.561(4) .
Sm1 O6 2.576(4) .
Sm1 C11 2.949(6) .
O6 C11 1.251(7) .
O3 C10 1.268(7) .
C10 O4 1.250(7) .
C10 C3 1.519(7) .
C11 O5 1.280(6) .
C11 C12 1.498(8) .
C3 C4 1.513(8) .
C3 C2 1.531(8) .
C2 C8 1.510(10) .
C2 C7 1.529(10) .
C2 C1 1.567(8) .
C5 C1 1.522(10) .
C5 C4 1.565(9) .
C1 C9 1.505(8) .
C1 C6 1.558(9) .
C9 O2 1.217(8) .
C9 O1 1.280(7) .
O1 Sm1 2.331(4) 1_545
O2 Sm1 2.341(4) 6_655
O4 Sm1 2.331(4) 5_454
O5 Sm1 2.442(4) 5_454
